data_2003174
loop_
_publ_author_name
'R. Retoux'
'L. Girodier'
'F. Rouessac'

_publ_section_title
;
(-)-(S,S)-[alpha]-Phenyl-2-(p-tolylsulfinyl)-3-furanmethanol
;
_journal_coeditor_code PA1114
_journal_issue 1
_journal_name_full 'Acta Crystallographica C'
_journal_page_first 146
_journal_page_last 148
_journal_paper_doi 10.1107/S0108270194006050
_journal_volume 51
_journal_year 1995
_chemical_formula_sum 'C18 H16 O3 S'
_chemical_formula_weight 312.37
_space_group_IT_number 4
_symmetry_space_group_name_Hall 'P 2yb'
_symmetry_space_group_name_H-M 'P 1 21 1'
_cell_angle_alpha 90.00
_cell_angle_beta 102.849(11)
_cell_angle_gamma 90.00
_cell_formula_units_Z 2
_cell_length_a 8.2513(8)
_cell_length_b 10.5006(13)
_cell_length_c 9.3090(8)
_cell_measurement_reflns_used 32
_cell_measurement_temperature 293(2)
_cell_measurement_theta_max 15.8
_cell_measurement_theta_min 14.1
_cell_volume 786.37(14)
_diffrn_radiation_type MoK\a
_diffrn_radiation_wavelength 0.71069
_exptl_absorpt_coefficient_mu 0.205
_exptl_crystal_colour colourless
_exptl_crystal_density_diffrn 1.319
_exptl_crystal_density_meas ?
_exptl_crystal_density_method ?
_exptl_crystal_description plate
_exptl_crystal_size_max 0.722
_exptl_crystal_size_mid 0.523
_exptl_crystal_size_min 0.323
_refine_diff_density_max 0.222
_refine_diff_density_min -0.168
_refine_ls_abs_structure_details 'Flack (1983)'
_refine_ls_abs_structure_Flack 0.00(5)
_refine_ls_extinction_coef 0.0235(41)
_refine_ls_extinction_method 'SHELXL (Sheldrick, 1994)'
_refine_ls_shift/esd_max -0.004
_cod_original_sg_symbol_H-M 'P 21'
_cod_database_code 2003174

loop_
_symmetry_equiv_pos_as_xyz
x,y,z
-x,y+1/2,-z

loop_
_atom_site_aniso_label
_atom_site_aniso_U_11
_atom_site_aniso_U_12
_atom_site_aniso_U_13
_atom_site_aniso_U_22
_atom_site_aniso_U_23
_atom_site_aniso_U_33
S .04238(15) .00020(15) .00632(10) .0435(2) -.00506(14) .03183(14)
O1 .0587(7) -.0180(6) .0108(5) .0657(8) .0000(5) .0443(6)
O2 .0649(7) .0132(5) .0054(5) .0499(6) -.0147(5) .0421(6)
O3 .0504(6) -.0055(5) .0134(5) .0447(6) .0115(5) .0636(7)
C1 .0426(6) .0030(5) .0050(5) .0383(7) -.0014(4) .0328(6)
C2 .0624(10) -.0102(7) .0091(7) .0462(9) -.0027(6) .0486(9)
C3 .0648(10) -.0072(8) .0160(7) .0538(10) .0091(7) .0538(9)
C4 .0504(8) .0102(7) .0132(6) .0571(9) .0071(6) .0396(7)
C5 .0601(8) .0003(7) .0009(6) .0549(10) -.0024(6) .0358(6)
C6 .0602(9) -.0082(7) .0023(6) .0433(7) .0017(6) .0375(7)
C7 .0805(13) .0080(12) .0178(8) .091(2) .0163(9) .0415(9)
C8 .0482(7) .0058(5) .0073(5) .0389(7) -.0052(5) .0325(6)
C9 .0434(6) .0042(7) .0077(4) .0383(6) .0012(6) .0322(5)
C10 .0488(8) .0159(7) .0093(7) .0595(9) -.0028(7) .0506(9)
C11 .0678(11) .0254(9) .0131(8) .0608(10) -.0088(8) .0510(9)
C12 .0365(6) -.0001(5) .0067(5) .0337(6) -.0022(5) .0410(6)
C13 .0382(6) .0046(5) .0051(5) .0387(6) -.0046(5) .0378(6)
C14 .0679(9) -.0029(8) .0112(6) .0527(10) .0022(7) .0446(7)
C15 .0906(14) .0117(11) .0202(9) .074(2) .0140(9) .0491(9)
C16 .089(2) .0306(13) .0026(9) .093(2) -.0006(9) .0390(9)
C17 .0721(13) .0149(11) -.0147(9) .085(2) -.0232(10) .0526(11)
C18 .0516(8) .0002(7) -.0038(6) .0511(9) -.0096(7) .0533(9)

loop_
_atom_site_label
_atom_site_occupancy
_atom_site_fract_x
_atom_site_fract_y
_atom_site_fract_z
_atom_site_U_iso_or_equiv
S 1 .07295(4) .05817(3) .52006(3) .03954(9)
O1 1 .1839(2) .16781(14) .50422(14) .0564(3)
O2 1 -.1703(2) .22078(12) .55000(13) .0533(3)
O3 1 -.3894(2) -.14417(12) .3441(2) .0528(3)
C1 1 .0931(2) .02814(13) .71234(15) .0384(3)
C2 1 .0284(2) -.0845(2) .7536(2) .0529(4)
C3 1 .0457(2) -.1104(2) .9014(2) .0570(4)
C4 1 .1301(2) -.0273(2) 1.0094(2) .0485(3)
C5 1 .1946(2) .0838(2) .9652(2) .0518(4)
C6 1 .1772(2) .1124(2) .8168(2) .0483(3)
C7 1 .1544(3) -.0576(3) 1.1706(2) .0702(6)
C8 1 -.1329(2) .11340(15) .4803(2) .0401(3)
C9 1 -.2698(2) .0628(2) .39027(13) .0381(2)
C10 1 -.4039(2) .1446(2) .4063(2) .0532(4)
C11 1 -.3377(3) .2365(2) .5014(2) .0599(5)
C12 1 -.2790(2) -.05633(13) .2992(2) .0374(3)
C13 1 -.3331(2) -.03146(14) .1344(2) .0388(3)
C14 1 -.2717(2) .0723(2) .0714(2) .0553(4)
C15 1 -.3086(3) .0893(2) -.0808(2) .0704(6)
C16 1 -.4093(3) .0026(3) -.1714(2) .0753(7)
C17 1 -.4729(3) -.0993(3) -.1090(3) .0742(7)
C18 1 -.4350(2) -.1178(2) .0428(2) .0544(4)
H1 1 -.0305(28) -.1356(23) .6801(22) .080(2)
H2 1 .0018(33) -.1849(14) .9244(32) .080(2)
H3 1 .2588(28) .1453(21) 1.0350(24) .080(2)
H4 1 .2208(33) .1902(13) .7932(33) .080(2)
H5 1 .2639(13) -.0712(18) 1.2333(23) .080(2)
H6 1 .1662(25) .0213(13) 1.2371(21) .080(2)
H7 1 .0925(21) -.1345(11) 1.1712(22) .080(2)
H8 1 -.5250(9) .1386(30) .3536(26) .080(2)
H9 1 -.3848(31) .3050(18) .5510(27) .080(2)
H10 1 -.1719(15) -.0928(25) .3228(29) .080(2)
H11 1 -.3178(27) -.1969(23) .3990(27) .080(2)
H12 1 -.2113(30) .1408(20) .1346(27) .080(2)
H13 1 -.2684(32) .1720(16) -.1275(30) .080(2)
H14 1 -.4584(29) .0091(27) -.2792(6) .080(2)
H15 1 -.5441(29) -.1595(20) -.1608(29) .080(2)
H16 1 -.4836(33) -.1853(20) .0907(30) .080(2)

loop_
_atom_type_symbol
_atom_type_description
_atom_type_scat_source
_atom_type_scat_dispersion_real
_atom_type_scat_dispersion_imag
S S 'International Tables Vol C Tables 4.2.6.8 and 6.1.1.4' 0.1246 0.123
C C 'International Tables Vol C Tables 4.2.6.8 and 6.1.1.4' 0.0033 0.001
O O 'International Tables Vol C Tables 4.2.6.8 and 6.1.1.4' 0.0106 0.006
H H 'International Tables Vol C Tables 4.2.6.8 and 6.1.1.4' 0.0000 0.000

_cod_duplicate_entry 2000008
